data_8107514
loop_
_publ_author_name
'Gao, Zhongjun'
'Zhang, Haifeng'

_publ_section_title
;
 Crystal structure of
 catena-poly[tetrakis(butyl)-\m2-2-((oxido(phenyl)methylene)hydrazineylidene)propanoato-\k4
 O:O,O&#x2032;,N-\m2-2-((oxido(phenyl)methylene)hydrazineylidene)propanoato-\k4
 O,N,O&#x2032;:N&#x2032;-ditin(IV)], C34H50N6O6Sn2
;
_journal_issue 4
_journal_name_full 'Zeitschrift f\"ur Kristallographie - New Crystal Structures'
_journal_page_first 627
_journal_page_last 629
_journal_paper_doi 10.1515/ncrs-2023-0124
_journal_volume 238
_journal_year 2023
_chemical_formula_moiety 'C34 H50 N6 O6 Sn2'
_chemical_formula_sum 'C34 H50 N6 O6 Sn2'
_chemical_formula_weight 876.18
_space_group_crystal_system triclinic
_space_group_IT_number 2
_space_group_name_Hall '-P 1'
_space_group_name_H-M_alt 'P -1'
_atom_sites_solution_hydrogens geom
_cell_angle_alpha 79.547(2)
_cell_angle_beta 82.072(2)
_cell_angle_gamma 87.257(2)
_cell_formula_units_Z 2
_cell_length_a 12.110(2)
_cell_length_b 12.406(2)
_cell_length_c 13.744(3)
_cell_measurement_reflns_used 6347
_cell_measurement_temperature 298(2)
_cell_measurement_theta_max 28.220
_cell_measurement_theta_min 2.354
_cell_volume 2010.6(6)
_computing_cell_refinement 'SAINT V6.36A (?, 2016)'
_computing_data_reduction 'SAINT V6.36A (?, 2016)'
_computing_molecular_graphics 'Olex2 1.5 (Dolomanov et al., 2009)'
_computing_publication_material 'Olex2 1.5 (Dolomanov et al., 2009)'
_computing_structure_refinement 'SHELXL 2018/3 (Sheldrick, 2015)'
_computing_structure_solution 'SHELXS-97 (Sheldrick, 1990)'
_diffrn_ambient_temperature 298.15
_diffrn_measured_fraction_theta_full 0.976
_diffrn_measured_fraction_theta_max 0.976
_diffrn_measurement_device_type 'CCD area detector'
_diffrn_measurement_method 'phi and omega scans'
_diffrn_radiation_monochromator graphite
_diffrn_radiation_type MoK\a
_diffrn_radiation_wavelength 0.71073
_diffrn_reflns_av_R_equivalents 0.0223
_diffrn_reflns_av_unetI/netI 0.0422
_diffrn_reflns_Laue_measured_fraction_full 0.976
_diffrn_reflns_Laue_measured_fraction_max 0.976
_diffrn_reflns_limit_h_max 14
_diffrn_reflns_limit_h_min -11
_diffrn_reflns_limit_k_max 14
_diffrn_reflns_limit_k_min -13
_diffrn_reflns_limit_l_max 15
_diffrn_reflns_limit_l_min -16
_diffrn_reflns_number 10055
_diffrn_reflns_point_group_measured_fraction_full 0.976
_diffrn_reflns_point_group_measured_fraction_max 0.976
_diffrn_reflns_theta_full 25.049
_diffrn_reflns_theta_max 25.049
_diffrn_reflns_theta_min 1.698
_diffrn_source_current 30.0
_diffrn_source_power 1.5
_diffrn_source_voltage 50.0
_exptl_absorpt_coefficient_mu 1.289
_exptl_absorpt_correction_T_max 0.8819
_exptl_absorpt_correction_T_min 0.440558
_exptl_absorpt_correction_type none
_exptl_absorpt_process_details
;
SAD V2.05 (?, 2016) was used for absorption correction.
R(int) was 0.0914 before and 0.0254 after correction.
The Ratio of minimum to maximum transmission is 0.4406.
The \l/2 correction factor is 0.0015.
;
_exptl_crystal_colour colourless
_exptl_crystal_colour_primary colourless
_exptl_crystal_density_diffrn 1.447
_exptl_crystal_density_meas .
_exptl_crystal_density_method 'not measured'
_exptl_crystal_description block
_exptl_crystal_F_000 888
_exptl_crystal_size_max 0.3
_exptl_crystal_size_mid 0.2
_exptl_crystal_size_min 0.1
_refine_diff_density_max 1.559
_refine_diff_density_min -1.115
_refine_diff_density_rms 0.116
_refine_ls_extinction_coef .
_refine_ls_extinction_method none
_refine_ls_goodness_of_fit_ref 1.048
_refine_ls_hydrogen_treatment constr
_refine_ls_matrix_type full
_refine_ls_number_parameters 439
_refine_ls_number_reflns 6951
_refine_ls_number_restraints 375
_refine_ls_restrained_S_all 1.120
_refine_ls_R_factor_all 0.0615
_refine_ls_R_factor_gt 0.0471
_refine_ls_shift/su_max 0.001
_refine_ls_shift/su_mean 0.000
_refine_ls_structure_factor_coef Fsqd
_refine_ls_weighting_details 'w=1/[\s^2^(Fo^2^)+(0.0652P)^2^+6.1640P] where P=(Fo^2^+2Fc^2^)/3'
_refine_ls_weighting_scheme calc
_refine_ls_wR_factor_gt 0.1221
_refine_ls_wR_factor_ref 0.1392
_reflns_Friedel_coverage 0.000
_reflns_Friedel_fraction_full .
_reflns_Friedel_fraction_max .
_reflns_number_gt 5574
_reflns_number_total 6951
_reflns_threshold_expression 'I > 2\s(I)'
_cod_data_source_file suppl_j_ncrs-2023-0124_suppl_001.cif
_cod_data_source_block 1
_cod_original_cell_volume 2010.7(7)
_cod_database_code 8107514
_shelx_space_group_comment
;
The symmetry employed for this shelxl refinement is uniquely defined
by the following loop, which should always be used as a source of
symmetry information in preference to the above space-group names.
They are only intended as comments.
;
_shelx_estimated_absorpt_t_max 0.882
_shelx_estimated_absorpt_t_min 0.698
_olex2_refinement_description
;
1. Fixed Uiso
 At 1.2 times of:
  All C(H) groups, All C(H,H) groups
 At 1.5 times of:
  All C(H,H,H) groups
2. Restrained distances
 H23B-H25C
 2.45 with sigma of 0.01
 H23B-H25A
 1.87 with sigma of 0.02
3. Rigid bond restraints
 C22, C23
 with sigma for 1-2 distances of 0.02 and sigma for 1-3 distances of 0.02
4. Uiso/Uaniso restraints and constraints
C1 \\sim C2 \\sim C3 \\sim C4 \\sim C5 \\sim C6 \\sim C7 \\sim C8 \\sim C9
\\sim C10 \\sim C11 \\sim C12 \\sim C13 \\sim C14 \\sim C15 \\sim C16 \\sim C17
\\sim C18 \\sim C19 \\sim C20 \\sim C21 \\sim C22 \\sim C23 \\sim C24 \\sim C25
\\sim C26 \\sim C27 \\sim C28 \\sim C29 \\sim C30 \\sim C31 \\sim C32 \\sim C33
\\sim C34: within 3.8A with sigma of 0.02 and sigma for terminal atoms of 0.04
within 3.8A
C1 \\sim C2 \\sim C3 \\sim C4 \\sim C5 \\sim C6 \\sim C7 \\sim C8 \\sim C9
\\sim C10 \\sim C11 \\sim C12 \\sim C13 \\sim C14 \\sim C15 \\sim C16 \\sim C17
\\sim C18 \\sim C19 \\sim C20 \\sim C21 \\sim C22 \\sim C23 \\sim C24 \\sim C25
\\sim C26 \\sim C27 \\sim C28 \\sim C29 \\sim C30 \\sim C31 \\sim C32 \\sim C33
\\sim C34: within 3.8A with sigma of 0.01 and sigma for terminal atoms of 0.02
within 3.8A
5.a Secondary CH2 refined with riding coordinates:
 C10(H10A,H10B), C11(H11A,H11B), C12(H12A,H12B), C14(H14A,H14B), C15(H15A,
 H15B), C16(H16A,H16B), C18(H18A,H18B), C19(H19A,H19B), C20(H20A,H20B),
 C22(H22A,H22B), C23(H23A,H23B), C24(H24A,H24B)
5.b Aromatic/amide H refined with riding coordinates:
 C1(H1), C2(H2), C3(H3), C5(H5), C31(H31), C32(H32), C33(H33), C34(H34)
5.c Idealised Me refined as rotating group:
 C7(H7A,H7B,H7C), C13(H13A,H13B,H13C), C17(H17A,H17B,H17C), C21(H21A,H21B,
 H21C), C25(H25A,H25B,H25C), C28(H28A,H28B,H28C)
;
_olex2_submission_special_instructions 'No special instructions were received'

loop_
_space_group_symop_operation_xyz
'x, y, z'
'-x, -y, -z'

loop_
_atom_site_label
_atom_site_type_symbol
_atom_site_fract_x
_atom_site_fract_y
_atom_site_fract_z
_atom_site_U_iso_or_equiv
_atom_site_adp_type
_atom_site_occupancy
_atom_site_site_symmetry_order
_atom_site_calc_flag
_atom_site_refinement_flags_posn
_atom_site_refinement_flags_adp
_atom_site_refinement_flags_occupancy
_atom_site_disorder_assembly
_atom_site_disorder_group
Sn1 Sn 0.29540(3) 0.11744(3) 0.18751(3) 0.04148(14) Uani 1 1 d . . . . .
Sn2 Sn 0.26282(3) 0.44821(3) 0.25646(3) 0.04228(14) Uani 1 1 d . . . . .
O1 O 0.2271(4) 0.5870(3) 0.3297(3) 0.0568(12) Uani 1 1 d . . . . .
O2 O 0.2117(5) 0.1128(3) 0.4189(4) 0.0656(13) Uani 1 1 d . . . . .
O3 O 0.2600(4) 0.2549(3) 0.2984(3) 0.0482(10) Uani 1 1 d . . . . .
O4 O 0.3340(4) 0.2779(3) 0.1026(3) 0.0509(11) Uani 1 1 d . . . . .
O5 O 0.3960(5) 0.3734(3) -0.0453(4) 0.0689(14) Uani 1 1 d . . . . .
O6 O 0.2960(4) -0.0657(3) 0.1673(3) 0.0530(11) Uani 1 1 d . . . . .
N1 N 0.0557(7) 0.7378(5) 0.6083(5) 0.089(2) Uani 1 1 d . . . . .
N2 N 0.3044(5) -0.3857(4) 0.1177(4) 0.0516(13) Uani 1 1 d . . . . .
N3 N 0.1661(5) 0.4705(4) 0.4762(4) 0.0493(13) Uani 1 1 d . . . . .
N4 N 0.1989(4) 0.3922(4) 0.4181(4) 0.0455(12) Uani 1 1 d . . . . .
N5 N 0.3467(4) -0.0022(4) -0.0009(4) 0.0443(12) Uani 1 1 d . . . . .
N6 N 0.3457(4) 0.0982(4) 0.0292(4) 0.0423(11) Uani 1 1 d . . . . .
C1 C 0.0861(7) 0.8376(6) 0.5609(6) 0.0794(19) Uani 1 1 d . U . . .
H1 H 0.065043 0.896823 0.592808 0.095 Uiso 1 1 calc R U . . .
C2 C 0.1465(7) 0.8580(6) 0.4680(6) 0.0756(18) Uani 1 1 d . U . . .
H2 H 0.165236 0.929078 0.437398 0.091 Uiso 1 1 calc R U . . .
C3 C 0.1788(6) 0.7705(5) 0.4210(6) 0.0695(17) Uani 1 1 d . U . . .
H3 H 0.218221 0.781959 0.357097 0.083 Uiso 1 1 calc R U . . .
C4 C 0.1524(6) 0.6666(5) 0.4688(5) 0.0555(14) Uani 1 1 d . U . . .
C5 C 0.0908(6) 0.6555(6) 0.5614(6) 0.0671(16) Uani 1 1 d . U . . .
H5 H 0.072216 0.584928 0.593719 0.080 Uiso 1 1 calc R U . . .
C6 C 0.1842(6) 0.5686(5) 0.4211(5) 0.0521(14) Uani 1 1 d . U . . .
C7 C 0.1488(7) 0.2503(6) 0.5654(5) 0.070(2) Uani 1 1 d . U . . .
H7A H 0.193598 0.279672 0.606374 0.106 Uiso 1 1 calc R U . . .
H7B H 0.153936 0.171626 0.579306 0.106 Uiso 1 1 calc R U . . .
H7C H 0.072549 0.273737 0.579669 0.106 Uiso 1 1 calc R U . . .
C8 C 0.1892(5) 0.2896(5) 0.4597(5) 0.0483(14) Uani 1 1 d . U . . .
C9 C 0.2222(5) 0.2111(5) 0.3882(5) 0.0497(14) Uani 1 1 d . U . . .
C10 C 0.1154(6) 0.4407(6) 0.1920(6) 0.0626(17) Uani 1 1 d . U . . .
H10A H 0.135727 0.426690 0.124585 0.075 Uiso 1 1 calc R U . . .
H10B H 0.072654 0.379105 0.229745 0.075 Uiso 1 1 calc R U . . .
C11 C 0.0419(7) 0.5431(8) 0.1882(8) 0.090(2) Uani 1 1 d . U . . .
H11A H 0.025121 0.560089 0.254944 0.108 Uiso 1 1 calc R U . . .
H11B H 0.082469 0.604006 0.146505 0.108 Uiso 1 1 calc R U . . .
C12 C -0.0654(9) 0.5318(10) 0.1482(9) 0.115(3) Uani 1 1 d . U . . .
H12A H -0.049520 0.508070 0.084150 0.138 Uiso 1 1 calc R U . . .
H12B H -0.110274 0.476558 0.193602 0.138 Uiso 1 1 calc R U . . .
C13 C -0.1287(12) 0.6380(13) 0.1363(12) 0.169(5) Uani 1 1 d . U . . .
H13A H -0.132751 0.667944 0.196414 0.253 Uiso 1 1 calc R U . . .
H13B H -0.202764 0.626311 0.123396 0.253 Uiso 1 1 calc R U . . .
H13C H -0.091612 0.688191 0.081481 0.253 Uiso 1 1 calc R U . . .
C14 C 0.1196(6) 0.1127(7) 0.2013(6) 0.0674(16) Uani 1 1 d . U . . .
H14A H 0.095077 0.050395 0.252011 0.081 Uiso 1 1 calc R U . . .
H14B H 0.088888 0.178314 0.225016 0.081 Uiso 1 1 calc R U . . .
C15 C 0.0730(8) 0.1051(10) 0.1114(8) 0.100(2) Uani 1 1 d . U . . .
H15A H 0.106308 0.041350 0.085918 0.120 Uiso 1 1 calc R U . . .
H15B H 0.094567 0.169151 0.061669 0.120 Uiso 1 1 calc R U . . .
C16 C -0.0553(9) 0.0963(11) 0.1228(10) 0.120(3) Uani 1 1 d . U . . .
H16A H -0.088981 0.154984 0.155715 0.144 Uiso 1 1 calc R U . . .
H16B H -0.078431 0.107351 0.056792 0.144 Uiso 1 1 calc R U . . .
C17 C -0.0973(12) -0.0063(13) 0.1782(11) 0.159(4) Uani 1 1 d . U . . .
H17A H -0.036868 -0.050993 0.202996 0.239 Uiso 1 1 calc R U . . .
H17B H -0.132127 -0.043449 0.135361 0.239 Uiso 1 1 calc R U . . .
H17C H -0.151094 0.006987 0.233166 0.239 Uiso 1 1 calc R U . . .
C18 C 0.4460(6) 0.0776(6) 0.2496(6) 0.0665(17) Uani 1 1 d . U . . .
H18A H 0.503081 0.062897 0.196551 0.080 Uiso 1 1 calc R U . . .
H18B H 0.468085 0.141900 0.272465 0.080 Uiso 1 1 calc R U . . .
C19 C 0.4456(8) -0.0154(9) 0.3325(7) 0.097(2) Uani 1 1 d . U . . .
H19A H 0.420544 -0.079566 0.311442 0.117 Uiso 1 1 calc R U . . .
H19B H 0.392133 0.000521 0.387744 0.117 Uiso 1 1 calc R U . . .
C20 C 0.5599(9) -0.0426(10) 0.3698(8) 0.109(3) Uani 1 1 d . U . . .
H20A H 0.578791 0.012189 0.406496 0.130 Uiso 1 1 calc R U . . .
H20B H 0.618072 -0.046037 0.314216 0.130 Uiso 1 1 calc R U . . .
C21 C 0.5449(13) -0.1632(13) 0.4430(12) 0.180(5) Uani 1 1 d . U . . .
H21A H 0.496835 -0.155524 0.503119 0.270 Uiso 1 1 calc R U . . .
H21B H 0.616455 -0.191709 0.459325 0.270 Uiso 1 1 calc R U . . .
H21C H 0.512669 -0.212735 0.409209 0.270 Uiso 1 1 calc R U . . .
C22 C 0.4376(7) 0.4339(10) 0.2513(9) 0.103(3) Uani 1 1 d . U . . .
H22A H 0.461850 0.362441 0.235996 0.124 Uiso 1 1 calc R U . . .
H22B H 0.471322 0.488831 0.197352 0.124 Uiso 1 1 calc R U . . .
C23 C 0.4761(10) 0.4461(15) 0.3389(13) 0.169(4) Uani 1 1 d . U . . .
H23A H 0.434471 0.397477 0.393523 0.203 Uiso 1 1 calc R U . . .
H23B H 0.458399 0.520512 0.349512 0.203 Uiso 1 1 calc DR U . . .
C24 C 0.6050(12) 0.4231(15) 0.3461(14) 0.170(4) Uani 1 1 d . U . . .
H24A H 0.617310 0.378218 0.409437 0.204 Uiso 1 1 calc R U . . .
H24B H 0.640985 0.388180 0.291972 0.204 Uiso 1 1 calc R U . . .
C25 C 0.6407(12) 0.5263(17) 0.3382(15) 0.212(6) Uani 1 1 d . U . . .
H25A H 0.593666 0.576675 0.299861 0.318 Uiso 1 1 calc DR U . . .
H25B H 0.716078 0.531228 0.305560 0.318 Uiso 1 1 calc R U . . .
H25C H 0.637547 0.544299 0.403603 0.318 Uiso 1 1 calc DR U . . .
C26 C 0.3682(5) 0.2887(4) 0.0082(5) 0.0466(14) Uani 1 1 d . U . . .
C27 C 0.3723(5) 0.1844(4) -0.0347(4) 0.0428(12) Uani 1 1 d . U . . .
C28 C 0.4048(6) 0.1871(5) -0.1431(5) 0.0574(16) Uani 1 1 d . U . . .
H28A H 0.456243 0.127495 -0.153022 0.086 Uiso 1 1 calc R U . . .
H28B H 0.439643 0.255334 -0.172565 0.086 Uiso 1 1 calc R U . . .
H28C H 0.339671 0.180124 -0.173954 0.086 Uiso 1 1 calc R U . . .
C29 C 0.3190(5) -0.0799(5) 0.0780(5) 0.0466(12) Uani 1 1 d . U . . .
C30 C 0.3185(5) -0.1923(5) 0.0540(5) 0.0456(12) Uani 1 1 d . U . . .
C31 C 0.3328(6) -0.2126(5) -0.0413(5) 0.0563(14) Uani 1 1 d . U . . .
H31 H 0.342047 -0.155207 -0.095364 0.068 Uiso 1 1 calc R U . . .
C32 C 0.3333(7) -0.3204(5) -0.0563(5) 0.0637(15) Uani 1 1 d . U . . .
H32 H 0.342249 -0.336027 -0.120593 0.076 Uiso 1 1 calc R U . . .
C33 C 0.3206(6) -0.4032(5) 0.0244(5) 0.0617(16) Uani 1 1 d . U . . .
H33 H 0.323489 -0.475173 0.013474 0.074 Uiso 1 1 calc R U . . .
C34 C 0.3040(5) -0.2819(5) 0.1311(5) 0.0495(13) Uani 1 1 d . U . . .
H34 H 0.293343 -0.268583 0.196277 0.059 Uiso 1 1 calc R U . . .

loop_
_atom_site_aniso_label
_atom_site_aniso_U_11
_atom_site_aniso_U_22
_atom_site_aniso_U_33
_atom_site_aniso_U_23
_atom_site_aniso_U_13
_atom_site_aniso_U_12
Sn1 0.0542(3) 0.0266(2) 0.0420(2) -0.00564(16) -0.00034(18) -0.00301(16)
Sn2 0.0533(3) 0.0271(2) 0.0439(2) -0.00550(16) 0.00155(18) -0.00105(16)
O1 0.083(3) 0.026(2) 0.053(3) -0.0055(18) 0.017(2) -0.005(2)
O2 0.105(4) 0.026(2) 0.062(3) -0.006(2) 0.002(3) -0.003(2)
O3 0.071(3) 0.027(2) 0.044(2) -0.0053(17) 0.003(2) -0.0016(18)
O4 0.079(3) 0.025(2) 0.045(2) -0.0058(17) 0.004(2) -0.0052(19)
O5 0.114(4) 0.024(2) 0.061(3) -0.004(2) 0.012(3) -0.007(2)
O6 0.085(3) 0.028(2) 0.043(2) -0.0061(17) 0.003(2) -0.009(2)
N1 0.119(6) 0.050(4) 0.091(5) -0.032(4) 0.038(4) -0.013(4)
N2 0.069(3) 0.021(2) 0.061(3) -0.005(2) 0.002(3) 0.000(2)
N3 0.068(3) 0.027(3) 0.048(3) -0.007(2) 0.010(2) -0.008(2)
N4 0.062(3) 0.025(2) 0.048(3) -0.008(2) 0.000(2) -0.002(2)
N5 0.064(3) 0.019(2) 0.048(3) -0.008(2) 0.003(2) -0.005(2)
N6 0.057(3) 0.023(2) 0.046(3) -0.009(2) -0.002(2) 0.003(2)
C1 0.098(4) 0.047(3) 0.089(4) -0.028(3) 0.024(4) -0.008(3)
C2 0.094(4) 0.039(3) 0.088(4) -0.018(3) 0.021(3) -0.012(3)
C3 0.086(4) 0.037(3) 0.078(4) -0.016(3) 0.026(3) -0.010(3)
C4 0.070(3) 0.032(3) 0.064(3) -0.019(2) 0.011(3) -0.010(2)
C5 0.085(4) 0.037(3) 0.073(3) -0.016(3) 0.021(3) -0.008(3)
C6 0.065(3) 0.029(3) 0.060(3) -0.013(2) 0.014(3) -0.009(2)
C7 0.110(6) 0.038(4) 0.055(4) -0.005(3) 0.012(4) -0.005(4)
C8 0.067(3) 0.027(3) 0.049(3) -0.007(2) -0.001(3) -0.004(2)
C9 0.063(3) 0.030(3) 0.055(3) -0.010(2) 0.000(3) -0.003(2)
C10 0.058(4) 0.059(4) 0.070(4) -0.007(3) -0.011(3) -0.001(3)
C11 0.070(4) 0.084(5) 0.108(5) 0.004(4) -0.019(4) 0.010(4)
C12 0.095(5) 0.123(6) 0.120(6) -0.007(5) -0.020(5) 0.024(5)
C13 0.132(9) 0.171(10) 0.183(10) 0.018(9) -0.037(8) 0.059(8)
C14 0.066(3) 0.068(4) 0.073(4) -0.030(3) -0.002(3) -0.004(3)
C15 0.087(4) 0.116(5) 0.098(5) -0.021(4) -0.009(4) -0.001(4)
C16 0.098(5) 0.144(6) 0.121(6) -0.025(5) -0.017(5) 0.000(5)
C17 0.144(8) 0.172(10) 0.154(9) -0.010(8) -0.010(8) -0.016(8)
C18 0.070(4) 0.064(4) 0.069(4) -0.020(3) -0.015(3) 0.016(3)
C19 0.095(5) 0.107(5) 0.086(5) -0.018(4) -0.012(4) 0.038(4)
C20 0.110(5) 0.124(6) 0.095(5) -0.027(5) -0.028(5) 0.044(5)
C21 0.183(10) 0.191(12) 0.154(10) 0.004(9) -0.046(9) 0.048(10)
C22 0.056(4) 0.137(8) 0.133(7) -0.057(6) -0.021(5) -0.005(5)
C23 0.109(6) 0.217(9) 0.190(9) -0.057(8) -0.024(6) -0.005(7)
C24 0.125(7) 0.206(9) 0.189(8) -0.053(8) -0.032(7) -0.021(7)
C25 0.170(10) 0.213(12) 0.233(11) -0.006(11) -0.002(10) 0.000(10)
C26 0.059(3) 0.025(3) 0.052(3) -0.003(2) -0.001(3) 0.001(2)
C27 0.052(3) 0.027(3) 0.048(3) -0.007(2) -0.004(2) 0.000(2)
C28 0.082(4) 0.036(3) 0.050(4) -0.005(3) 0.002(3) 0.000(3)
C29 0.057(3) 0.034(2) 0.049(3) -0.009(2) -0.003(2) -0.002(2)
C30 0.055(3) 0.030(2) 0.052(3) -0.011(2) 0.004(2) -0.004(2)
C31 0.081(3) 0.034(3) 0.050(3) -0.009(2) 0.010(3) -0.008(3)
C32 0.093(4) 0.040(3) 0.055(3) -0.016(2) 0.011(3) -0.007(3)
C33 0.085(4) 0.033(3) 0.065(3) -0.018(3) 0.013(3) -0.005(3)
C34 0.069(3) 0.029(3) 0.049(3) -0.013(2) 0.004(3) -0.003(2)

loop_
_atom_type_symbol
_atom_type_description
_atom_type_scat_dispersion_real
_atom_type_scat_dispersion_imag
_atom_type_scat_source
C C 0.0033 0.0016 'International Tables Vol C Tables 4.2.6.8 and 6.1.1.4'
H H 0.0000 0.0000 'International Tables Vol C Tables 4.2.6.8 and 6.1.1.4'
N N 0.0061 0.0033 'International Tables Vol C Tables 4.2.6.8 and 6.1.1.4'
O O 0.0106 0.0060 'International Tables Vol C Tables 4.2.6.8 and 6.1.1.4'
Sn Sn -0.6537 1.4246 'International Tables Vol C Tables 4.2.6.8 and 6.1.1.4'

loop_
_geom_angle_atom_site_label_1
_geom_angle_atom_site_label_2
_geom_angle_atom_site_label_3
_geom_angle
_geom_angle_site_symmetry_1
_geom_angle_site_symmetry_3
O4 Sn1 O3 70.60(14) . .
O4 Sn1 O6 140.47(15) . .
O4 Sn1 N6 72.70(15) . .
O6 Sn1 O3 148.93(13) . .
N6 Sn1 O3 143.21(15) . .
N6 Sn1 O6 67.83(15) . .
C14 Sn1 O3 84.4(2) . .
C14 Sn1 O4 104.0(3) . .
C14 Sn1 O6 86.5(2) . .
C14 Sn1 N6 102.3(2) . .
C14 Sn1 C18 149.9(3) . .
C18 Sn1 O3 86.7(2) . .
C18 Sn1 O4 100.0(3) . .
C18 Sn1 O6 86.5(2) . .
C18 Sn1 N6 102.0(2) . .
O1 Sn2 O3 138.27(15) . .
O1 Sn2 N2 75.52(16) . 1_565
O1 Sn2 N4 69.91(16) . .
O3 Sn2 N2 146.20(15) . 1_565
N4 Sn2 O3 68.40(15) . .
N4 Sn2 N2 145.36(16) . 1_565
C10 Sn2 O1 101.6(2) . .
C10 Sn2 O3 87.5(2) . .
C10 Sn2 N2 84.4(2) . 1_565
C10 Sn2 N4 100.2(2) . .
C22 Sn2 O1 101.1(3) . .
C22 Sn2 O3 87.1(3) . .
C22 Sn2 N2 84.5(4) . 1_565
C22 Sn2 N4 104.0(3) . .
C22 Sn2 C10 151.2(4) . .
C6 O1 Sn2 117.4(4) . .
Sn2 O3 Sn1 128.99(17) . .
C9 O3 Sn1 112.0(3) . .
C9 O3 Sn2 118.4(3) . .
C26 O4 Sn1 119.5(3) . .
C29 O6 Sn1 114.3(4) . .
C5 N1 C1 116.0(7) . .
C33 N2 Sn2 117.5(4) . 1_545
C33 N2 C34 117.2(5) . .
C34 N2 Sn2 125.2(4) . 1_545
C6 N3 N4 108.8(5) . .
N3 N4 Sn2 118.3(3) . .
C8 N4 Sn2 123.5(4) . .
C8 N4 N3 118.1(5) . .
C29 N5 N6 109.6(5) . .
N5 N6 Sn1 122.2(3) . .
C27 N6 Sn1 117.8(4) . .
C27 N6 N5 120.1(5) . .
N1 C1 H1 118.1 . .
N1 C1 C2 123.8(7) . .
C2 C1 H1 118.1 . .
C1 C2 H2 120.9 . .
C1 C2 C3 118.3(7) . .
C3 C2 H2 120.9 . .
C2 C3 H3 120.2 . .
C4 C3 C2 119.6(7) . .
C4 C3 H3 120.2 . .
C3 C4 C5 117.4(6) . .
C3 C4 C6 122.0(6) . .
C5 C4 C6 120.6(6) . .
N1 C5 C4 125.0(7) . .
N1 C5 H5 117.5 . .
C4 C5 H5 117.5 . .
O1 C6 N3 125.3(5) . .
O1 C6 C4 116.7(5) . .
N3 C6 C4 118.1(6) . .
H7A C7 H7B 109.5 . .
H7A C7 H7C 109.5 . .
H7B C7 H7C 109.5 . .
C8 C7 H7A 109.5 . .
C8 C7 H7B 109.5 . .
C8 C7 H7C 109.5 . .
N4 C8 C7 124.9(6) . .
N4 C8 C9 113.7(5) . .
C7 C8 C9 121.5(5) . .
O2 C9 O3 125.3(6) . .
O2 C9 C8 118.8(6) . .
O3 C9 C8 115.9(5) . .
Sn2 C10 H10A 108.6 . .
Sn2 C10 H10B 108.6 . .
H10A C10 H10B 107.6 . .
C11 C10 Sn2 114.6(6) . .
C11 C10 H10A 108.6 . .
C11 C10 H10B 108.6 . .
C10 C11 H11A 109.0 . .
C10 C11 H11B 109.0 . .
H11A C11 H11B 107.8 . .
C12 C11 C10 112.9(8) . .
C12 C11 H11A 109.0 . .
C12 C11 H11B 109.0 . .
C11 C12 H12A 109.5 . .
C11 C12 H12B 109.5 . .
H12A C12 H12B 108.1 . .
C13 C12 C11 110.6(11) . .
C13 C12 H12A 109.5 . .
C13 C12 H12B 109.5 . .
C12 C13 H13A 109.5 . .
C12 C13 H13B 109.5 . .
C12 C13 H13C 109.5 . .
H13A C13 H13B 109.5 . .
H13A C13 H13C 109.5 . .
H13B C13 H13C 109.5 . .
Sn1 C14 H14A 108.3 . .
Sn1 C14 H14B 108.3 . .
H14A C14 H14B 107.4 . .
C15 C14 Sn1 116.0(6) . .
C15 C14 H14A 108.3 . .
C15 C14 H14B 108.3 . .
C14 C15 H15A 108.3 . .
C14 C15 H15B 108.3 . .
C14 C15 C16 115.9(9) . .
H15A C15 H15B 107.4 . .
C16 C15 H15A 108.3 . .
C16 C15 H15B 108.3 . .
C15 C16 H16A 108.6 . .
C15 C16 H16B 108.6 . .
H16A C16 H16B 107.6 . .
C17 C16 C15 114.5(11) . .
C17 C16 H16A 108.6 . .
C17 C16 H16B 108.6 . .
C16 C17 H17A 109.5 . .
C16 C17 H17B 109.5 . .
C16 C17 H17C 109.5 . .
H17A C17 H17B 109.5 . .
H17A C17 H17C 109.5 . .
H17B C17 H17C 109.5 . .
Sn1 C18 H18A 107.9 . .
Sn1 C18 H18B 107.9 . .
H18A C18 H18B 107.2 . .
C19 C18 Sn1 117.6(6) . .
C19 C18 H18A 107.9 . .
C19 C18 H18B 107.9 . .
C18 C19 H19A 108.7 . .
C18 C19 H19B 108.7 . .
C18 C19 C20 114.3(9) . .
H19A C19 H19B 107.6 . .
C20 C19 H19A 108.7 . .
C20 C19 H19B 108.7 . .
C19 C20 H20A 110.8 . .
C19 C20 H20B 110.8 . .
C19 C20 C21 104.9(10) . .
H20A C20 H20B 108.9 . .
C21 C20 H20A 110.8 . .
C21 C20 H20B 110.8 . .
C20 C21 H21A 109.5 . .
C20 C21 H21B 109.5 . .
C20 C21 H21C 109.5 . .
H21A C21 H21B 109.5 . .
H21A C21 H21C 109.5 . .
H21B C21 H21C 109.5 . .
Sn2 C22 H22A 108.7 . .
Sn2 C22 H22B 108.7 . .
H22A C22 H22B 107.6 . .
C23 C22 Sn2 114.1(8) . .
C23 C22 H22A 108.7 . .
C23 C22 H22B 108.7 . .
C22 C23 H23A 107.9 . .
C22 C23 H23B 107.9 . .
C22 C23 C24 117.5(13) . .
H23A C23 H23B 107.2 . .
C24 C23 H23A 107.9 . .
C24 C23 H23B 107.9 . .
C23 C24 H24A 111.6 . .
C23 C24 H24B 111.6 . .
H24A C24 H24B 109.4 . .
C25 C24 C23 100.7(14) . .
C25 C24 H24A 111.6 . .
C25 C24 H24B 111.6 . .
C24 C25 H25A 109.5 . .
C24 C25 H25B 109.5 . .
C24 C25 H25C 109.5 . .
H25A C25 H25B 109.5 . .
H25A C25 H25C 109.5 . .
H25B C25 H25C 109.5 . .
O4 C26 C27 115.4(5) . .
O5 C26 O4 125.0(6) . .
O5 C26 C27 119.6(6) . .
N6 C27 C26 114.6(5) . .
N6 C27 C28 124.9(5) . .
C28 C27 C26 120.4(5) . .
C27 C28 H28A 109.5 . .
C27 C28 H28B 109.5 . .
C27 C28 H28C 109.5 . .
H28A C28 H28B 109.5 . .
H28A C28 H28C 109.5 . .
H28B C28 H28C 109.5 . .
O6 C29 N5 126.0(5) . .
O6 C29 C30 120.0(5) . .
N5 C29 C30 114.0(5) . .
C31 C30 C29 123.1(6) . .
C31 C30 C34 117.5(5) . .
C34 C30 C29 119.4(5) . .
C30 C31 H31 120.5 . .
C30 C31 C32 119.0(6) . .
C32 C31 H31 120.5 . .
C31 C32 H32 120.3 . .
C33 C32 C31 119.3(6) . .
C33 C32 H32 120.3 . .
N2 C33 C32 123.0(6) . .
N2 C33 H33 118.5 . .
C32 C33 H33 118.5 . .
N2 C34 C30 124.1(6) . .
N2 C34 H34 118.0 . .
C30 C34 H34 118.0 . .

loop_
_geom_bond_atom_site_label_1
_geom_bond_atom_site_label_2
_geom_bond_distance
_geom_bond_site_symmetry_2
Sn1 O3 2.471(4) .
Sn1 O4 2.154(4) .
Sn1 O6 2.338(4) .
Sn1 N6 2.229(5) .
Sn1 C14 2.114(7) .
Sn1 C18 2.118(7) .
Sn2 O1 2.146(4) .
Sn2 O3 2.364(4) .
Sn2 N2 2.558(5) 1_565
Sn2 N4 2.245(5) .
Sn2 C10 2.112(7) .
Sn2 C22 2.108(8) .
O1 C6 1.276(7) .
O2 C9 1.222(7) .
O3 C9 1.286(7) .
O4 C26 1.290(7) .
O5 C26 1.202(7) .
O6 C29 1.263(7) .
N1 C1 1.334(10) .
N1 C5 1.327(9) .
N2 C33 1.325(9) .
N2 C34 1.334(7) .
N3 N4 1.376(7) .
N3 C6 1.322(8) .
N4 C8 1.300(7) .
N5 N6 1.381(6) .
N5 C29 1.330(8) .
N6 C27 1.278(7) .
C1 H1 0.9300 .
C1 C2 1.368(11) .
C2 H2 0.9300 .
C2 C3 1.375(10) .
C3 H3 0.9300 .
C3 C4 1.367(9) .
C4 C5 1.371(9) .
C4 C6 1.493(8) .
C5 H5 0.9300 .
C7 H7A 0.9600 .
C7 H7B 0.9600 .
C7 H7C 0.9600 .
C7 C8 1.470(9) .
C8 C9 1.508(8) .
C10 H10A 0.9700 .
C10 H10B 0.9700 .
C10 C11 1.514(11) .
C11 H11A 0.9700 .
C11 H11B 0.9700 .
C11 C12 1.502(13) .
C12 H12A 0.9700 .
C12 H12B 0.9700 .
C12 C13 1.486(16) .
C13 H13A 0.9600 .
C13 H13B 0.9600 .
C13 H13C 0.9600 .
C14 H14A 0.9700 .
C14 H14B 0.9700 .
C14 C15 1.447(12) .
C15 H15A 0.9700 .
C15 H15B 0.9700 .
C15 C16 1.547(13) .
C16 H16A 0.9700 .
C16 H16B 0.9700 .
C16 C17 1.436(17) .
C17 H17A 0.9600 .
C17 H17B 0.9600 .
C17 H17C 0.9600 .
C18 H18A 0.9700 .
C18 H18B 0.9700 .
C18 C19 1.467(12) .
C19 H19A 0.9700 .
C19 H19B 0.9700 .
C19 C20 1.543(12) .
C20 H20A 0.9700 .
C20 H20B 0.9700 .
C20 C21 1.647(18) .
C21 H21A 0.9600 .
C21 H21B 0.9600 .
C21 H21C 0.9600 .
C22 H22A 0.9700 .
C22 H22B 0.9700 .
C22 C23 1.386(16) .
C23 H23A 0.9700 .
C23 H23B 0.9700 .
C23 C24 1.587(18) .
C24 H24A 0.9700 .
C24 H24B 0.9700 .
C24 C25 1.35(2) .
C25 H25A 0.9600 .
C25 H25B 0.9600 .
C25 H25C 0.9600 .
C26 C27 1.513(8) .
C27 C28 1.482(8) .
C28 H28A 0.9600 .
C28 H28B 0.9600 .
C28 H28C 0.9600 .
C29 C30 1.491(8) .
C30 C31 1.364(9) .
C30 C34 1.389(8) .
C31 H31 0.9300 .
C31 C32 1.389(9) .
C32 H32 0.9300 .
C32 C33 1.365(10) .
C33 H33 0.9300 .
C34 H34 0.9300 .

loop_
_geom_torsion_atom_site_label_1
_geom_torsion_atom_site_label_2
_geom_torsion_atom_site_label_3
_geom_torsion_atom_site_label_4
_geom_torsion
_geom_torsion_site_symmetry_1
_geom_torsion_site_symmetry_2
_geom_torsion_site_symmetry_3
_geom_torsion_site_symmetry_4
Sn1 O3 C9 O2 5.0(9) . . . .
Sn1 O3 C9 C8 -175.3(4) . . . .
Sn1 O4 C26 O5 -177.0(5) . . . .
Sn1 O4 C26 C27 2.9(7) . . . .
Sn1 O6 C29 N5 3.2(8) . . . .
Sn1 O6 C29 C30 -177.9(4) . . . .
Sn1 N6 C27 C26 1.5(7) . . . .
Sn1 N6 C27 C28 -178.4(5) . . . .
Sn1 C14 C15 C16 177.3(8) . . . .
Sn1 C18 C19 C20 177.0(6) . . . .
Sn2 O1 C6 N3 4.4(9) . . . .
Sn2 O1 C6 C4 -175.8(5) . . . .
Sn2 O3 C9 O2 176.8(5) . . . .
Sn2 O3 C9 C8 -3.4(7) . . . .
Sn2 N2 C33 C32 173.9(6) 1_545 . . .
Sn2 N2 C34 C30 -174.9(5) 1_545 . . .
Sn2 N4 C8 C7 179.3(6) . . . .
Sn2 N4 C8 C9 -1.6(8) . . . .
Sn2 C10 C11 C12 -176.2(7) . . . .
Sn2 C22 C23 C24 173.2(11) . . . .
O4 C26 C27 N6 -2.8(8) . . . .
O4 C26 C27 C28 177.0(6) . . . .
O5 C26 C27 N6 177.0(6) . . . .
O5 C26 C27 C28 -3.1(10) . . . .
O6 C29 C30 C31 174.0(6) . . . .
O6 C29 C30 C34 -6.6(9) . . . .
N1 C1 C2 C3 -0.6(15) . . . .
N3 N4 C8 C7 -1.9(10) . . . .
N3 N4 C8 C9 177.2(5) . . . .
N4 N3 C6 O1 -1.3(10) . . . .
N4 N3 C6 C4 178.8(6) . . . .
N4 C8 C9 O2 -177.0(6) . . . .
N4 C8 C9 O3 3.3(9) . . . .
N5 N6 C27 C26 -179.7(5) . . . .
N5 N6 C27 C28 0.4(9) . . . .
N5 C29 C30 C31 -7.0(9) . . . .
N5 C29 C30 C34 172.4(6) . . . .
N6 N5 C29 O6 -0.5(9) . . . .
N6 N5 C29 C30 -179.5(5) . . . .
C1 N1 C5 C4 -1.5(14) . . . .
C1 C2 C3 C4 -1.6(14) . . . .
C2 C3 C4 C5 2.2(12) . . . .
C2 C3 C4 C6 179.4(8) . . . .
C3 C4 C5 N1 -0.6(13) . . . .
C3 C4 C6 O1 -7.0(11) . . . .
C3 C4 C6 N3 172.9(7) . . . .
C5 N1 C1 C2 2.2(15) . . . .
C5 C4 C6 O1 170.1(7) . . . .
C5 C4 C6 N3 -10.0(11) . . . .
C6 N3 N4 Sn2 -2.2(7) . . . .
C6 N3 N4 C8 178.9(6) . . . .
C6 C4 C5 N1 -177.8(8) . . . .
C7 C8 C9 O2 2.1(10) . . . .
C7 C8 C9 O3 -177.6(7) . . . .
C10 C11 C12 C13 -174.2(10) . . . .
C14 C15 C16 C17 -70.4(15) . . . .
C18 C19 C20 C21 -167.7(9) . . . .
C22 C23 C24 C25 107.0(19) . . . .
C29 N5 N6 Sn1 -2.8(6) . . . .
C29 N5 N6 C27 178.5(6) . . . .
C29 C30 C31 C32 178.7(6) . . . .
C29 C30 C34 N2 -178.7(6) . . . .
C30 C31 C32 C33 -0.6(11) . . . .
C31 C30 C34 N2 0.7(10) . . . .
C31 C32 C33 N2 2.0(12) . . . .
C33 N2 C34 C30 0.6(10) . . . .
C34 N2 C33 C32 -2.0(11) . . . .
C34 C30 C31 C32 -0.7(10) . . . .
